data_1563486
loop_
_publ_author_name
'Souilah, M.'
'Lafond, A.'
'Guillot-Deudon, C.'
'Harel, S.'
'Evain, M.'

_publ_section_title
;
 Structural investigation of the Cu2Se--In2Se3--Ga2Se3 phase diagram,
 X-ray photoemission and optical properties of the
 Cu1&#x2212;z(In0.5Ga0.5)1+z/3Se2 compounds
;
_journal_issue 10
_journal_name_full 'Journal of Solid State Chemistry'
_journal_page_first 2274
_journal_page_last 2280
_journal_paper_doi 10.1016/j.jssc.2010.08.014
_journal_volume 183
_journal_year 2010
_chemical_formula_moiety 'Cu0.743 Ga0.543 In0.543 Se2'
_chemical_formula_sum 'Cu0.743 Ga0.543 In0.543 Se2'
_chemical_formula_weight 305.3
_space_group_IT_number 121
_space_group_name_Hall 'I -4 2'
_space_group_name_H-M_alt 'I -4 2 m'
_symmetry_cell_setting tetragonal
_symmetry_space_group_name_Hall 'I -4 2'
_symmetry_space_group_name_H-M 'I -4 2 m'
_cell_angle_alpha 90
_cell_angle_beta 90
_cell_angle_gamma 90
_cell_formula_units_Z 4
_cell_length_a 5.6796(3)
_cell_length_b 5.6796(3)
_cell_length_c 11.2905(8)
_cell_measurement_reflns_used 12705
_cell_measurement_temperature 293
_cell_measurement_theta_max 34.99
_cell_measurement_theta_min 6.5
_cell_volume 364.21(4)
_computing_cell_refinement unknown
_computing_data_collection unknown
_computing_data_reduction unknown
_computing_molecular_graphics unknown
_computing_structure_solution unknown
_diffrn_ambient_temperature 293
_diffrn_measured_fraction_theta_full 0.98
_diffrn_measured_fraction_theta_max 0.98
_diffrn_measurement_device 'four-cycle diffractometer'
_diffrn_measurement_method omega
_diffrn_radiation_monochromator unknown
_diffrn_radiation_source 'X-ray tube'
_diffrn_radiation_type 'Mo K\a'
_diffrn_radiation_wavelength 0.71069
_diffrn_reflns_av_R_equivalents 0.0929
_diffrn_reflns_av_sigmaI/netI 0.0309
_diffrn_reflns_limit_h_max 9
_diffrn_reflns_limit_h_min -8
_diffrn_reflns_limit_k_max 8
_diffrn_reflns_limit_k_min -9
_diffrn_reflns_limit_l_max 18
_diffrn_reflns_limit_l_min -18
_diffrn_reflns_number 12705
_diffrn_reflns_theta_full 34.99
_diffrn_reflns_theta_max 34.99
_diffrn_reflns_theta_min 6.5
_exptl_absorpt_coefficient_mu 31.572
_exptl_absorpt_correction_T_max 0.449
_exptl_absorpt_correction_T_min 0.2173
_exptl_absorpt_correction_type gaussian
_exptl_absorpt_process_details 'Jana2006  (Petricek, Dusek & Palatinus, 2000)'
_exptl_crystal_colour black
_exptl_crystal_density_diffrn 5.5668
_exptl_crystal_description block
_exptl_crystal_F_000 532
_exptl_crystal_size_max 0.08
_exptl_crystal_size_mid 0.05
_exptl_crystal_size_min 0.028
_refine_diff_density_max 1.86
_refine_diff_density_min -2.31
_refine_ls_extinction_coef 600(200)
_refine_ls_extinction_method 'B-C type 1 Gaussian isotropic (Becker & Coppens, 1974)'
_refine_ls_goodness_of_fit_gt 1.49
_refine_ls_goodness_of_fit_ref 1.40
_refine_ls_number_constraints 6
_refine_ls_number_parameters 16
_refine_ls_number_reflns 445
_refine_ls_number_restraints 0
_refine_ls_R_factor_all 0.0902
_refine_ls_R_factor_gt 0.0467
_refine_ls_shift/su_max 0.0149
_refine_ls_shift/su_mean 0.0077
_refine_ls_structure_factor_coef Fsqd
_refine_ls_weighting_details w=1/(\s^2^(I)+0.0016I^2^)
_refine_ls_weighting_scheme sigma
_refine_ls_wR_factor_gt 0.0985
_refine_ls_wR_factor_ref 0.1153
_reflns_number_gt 293
_reflns_number_total 445
_reflns_threshold_expression I>2\s(I)
_cod_data_source_file JSSC-2010_183-2274.cif
_cod_data_source_block 6
_cod_depositor_comments
;
The following automatic conversions were performed:

data item '_exptl_absorpt_correction_type' value 'Gaussian' was
changed to 'gaussian' in accordance with the built-in table derived
from the CIF Core dictionary named 'cif_core.dic' version 2.4.5 last
updated on 2014-11-21.

Automatic conversion script
Id: cif_fix_values 8369 2020-08-20 11:38:08Z andrius 
;
_cod_database_code 1563486

loop_
_symmetry_equiv_pos_site_id
_symmetry_equiv_pos_as_xyz
1 x,y,z
2 -x,-y,z
3 y,-x,-z
4 -y,x,-z
5 -x,y,-z
6 x,-y,-z
7 -y,-x,z
8 y,x,z
9 x+1/2,y+1/2,z+1/2
10 -x+1/2,-y+1/2,z+1/2
11 y+1/2,-x+1/2,-z+1/2
12 -y+1/2,x+1/2,-z+1/2
13 -x+1/2,y+1/2,-z+1/2
14 x+1/2,-y+1/2,-z+1/2
15 -y+1/2,-x+1/2,z+1/2
16 y+1/2,x+1/2,z+1/2

loop_
_atom_site_label
_atom_site_type_symbol
_atom_site_fract_x
_atom_site_fract_y
_atom_site_fract_z
_atom_site_adp_type
_atom_site_U_iso_or_equiv
_atom_site_symmetry_multiplicity
_atom_site_occupancy
_atom_site_calc_flag
_atom_site_refinement_flags
_atom_site_disorder_assembly
_atom_site_disorder_group
Cu_2a Cu 0 0 0 Uani 0.0236(12) 2 0.876(13) d . . .
Cu_4d Cu 0 0.5 0.25 Uani 0.0190(7) 4 0.31(2) d . . .
Ga_4d Ga 0 0.5 0.25 Uani 0.0190(7) 4 0.543(4) d . . .
In_4d In 0 0.5 0.25 Uani 0.0190(7) 4 0.043(4) d . . .
In_2b In 0 0 0.5 Uani 0.0196(6) 2 1 d . . .
Se5 Se 0.2417(2) 0.2417(2) 0.12835(15) Uani 0.0179(5) 8 1 d . . .

loop_
_atom_site_aniso_label
_atom_site_aniso_type_symbol
_atom_site_aniso_U_11
_atom_site_aniso_U_22
_atom_site_aniso_U_33
_atom_site_aniso_U_12
_atom_site_aniso_U_13
_atom_site_aniso_U_23
Cu_2a Cu 0.0256(19) 0.0256(19) 0.020(2) 0 0 0
Cu_4d Cu 0.0195(10) 0.0195(10) 0.0180(17) 0 0 0
Ga_4d Ga 0.0195(10) 0.0195(10) 0.0180(17) 0 0 0
In_4d In 0.0195(10) 0.0195(10) 0.0180(17) 0 0 0
In_2b In 0.0210(8) 0.0210(8) 0.0170(12) 0 0 0
Se5 Se 0.0164(5) 0.0164(5) 0.0208(12) -0.0041(6) 0.0029(3) 0.0029(3)

loop_
_atom_type_symbol
_atom_type_scat_dispersion_real
_atom_type_scat_dispersion_imag
_atom_type_scat_source
Cu 0.320 1.265 'International Tables Vol C tables 4.2.6.8 and 6.1.1.1'
Ga 0.231 1.608 'International Tables Vol C tables 4.2.6.8 and 6.1.1.1'
In -0.728 1.310 'International Tables Vol C tables 4.2.6.8 and 6.1.1.1'
Se -0.093 2.226 'International Tables Vol C tables 4.2.6.8 and 6.1.1.1'

loop_
_geom_angle_atom_site_label_1
_geom_angle_atom_site_label_2
_geom_angle_atom_site_label_3
_geom_angle_site_symmetry_1
_geom_angle_site_symmetry_2
_geom_angle_site_symmetry_3
_geom_angle
_geom_angle_publ_flag
Se5 Cu_2a Se5 . . 2_555 106.51(5) yes
Se5 Cu_2a Se5 . . 3_555 110.97(5) yes
Se5 Cu_2a Se5 . . 4_555 110.97(5) yes
Se5 Cu_2a Se5 2_555 . 3_555 110.97(5) yes
Se5 Cu_2a Se5 2_555 . 4_555 110.97(5) yes
Se5 Cu_2a Se5 3_555 . 4_555 106.51(5) yes
Se5 Ga_4d Se5 . . 2_565 111.29(5) yes
Se5 Ga_4d Se5 . . 11_455 108.57(5) yes
Se5 Ga_4d Se5 . . 12_555 108.57(5) yes
Se5 Ga_4d Se5 2_565 . 11_455 108.57(5) yes
Se5 Ga_4d Se5 2_565 . 12_555 108.57(5) yes
Se5 Ga_4d Se5 11_455 . 12_555 111.29(5) yes
Se5 In_4d Se5 . . 2_565 111.29(5) yes
Se5 In_4d Se5 . . 11_455 108.57(5) yes
Se5 In_4d Se5 . . 12_555 108.57(5) yes
Se5 In_4d Se5 2_565 . 11_455 108.57(5) yes
Se5 In_4d Se5 2_565 . 12_555 108.57(5) yes
Se5 In_4d Se5 11_455 . 12_555 111.29(5) yes
Se5 In_2b Se5 9_445 . 10_555 110.14(5) yes
Se5 In_2b Se5 9_445 . 11_455 109.14(5) yes
Se5 In_2b Se5 9_445 . 12_545 109.14(5) yes
Se5 In_2b Se5 10_555 . 11_455 109.14(5) yes
Se5 In_2b Se5 10_555 . 12_545 109.14(5) yes
Se5 In_2b Se5 11_455 . 12_545 110.14(5) yes

loop_
_geom_bond_atom_site_label_1
_geom_bond_atom_site_label_2
_geom_bond_site_symmetry_1
_geom_bond_site_symmetry_2
_geom_bond_distance
_geom_bond_publ_flag
Cu_2a Se5 . . 2.4224(15) yes
Cu_2a Se5 . 2_555 2.4224(15) yes
Cu_2a Se5 . 3_555 2.4224(15) yes
Cu_2a Se5 . 4_555 2.4224(15) yes
Ga_4d Se5 . . 2.4337(15) yes
Ga_4d Se5 . 2_565 2.4337(15) yes
Ga_4d Se5 . 11_455 2.4337(15) yes
Ga_4d Se5 . 12_555 2.4337(15) yes
In_4d Se5 . . 2.4337(15) yes
In_4d Se5 . 2_565 2.4337(15) yes
In_4d Se5 . 11_455 2.4337(15) yes
In_4d Se5 . 12_555 2.4337(15) yes
In_2b Se5 . 9_445 2.5309(15) yes
In_2b Se5 . 10_555 2.5309(15) yes
In_2b Se5 . 11_455 2.5309(15) yes
In_2b Se5 . 12_545 2.5309(15) yes
